data_4132678
loop_
_publ_author_name
'Brekalo, Ivana'
'Kane, Christopher M.'
'Ley, Amanda N.'
'Ramirez, Joseph R.'
'Fri\<s\<ci\'c, Tomislav'
'Holman, K. Travis'

_publ_section_title
;
 Use of a &quot;Shoe-Last&quot; Solid-State Template in the
 Mechanochemical Synthesis of High-Porosity RHO-Zinc Imidazolate.
;
_journal_issue 32
_journal_name_full 'Journal of the American Chemical Society'
_journal_page_first 10104
_journal_page_last 10108
_journal_paper_doi 10.1021/jacs.8b05471
_journal_volume 140
_journal_year 2018
_chemical_formula_moiety '8(C12 H12 N8 Zn2),C40 H40 O8,24(C3 H7 N1 O1)'
_chemical_formula_sum 'C208 H304 N88 O32 Zn16'
_chemical_formula_weight 5595.29
_chemical_name_common MeMeCH2@rhoZnIm2-xDMF
_chemical_name_systematic xMeMeCH2@rhoZn16Im32-xDMF
_space_group_crystal_system cubic
_space_group_IT_number 221
_space_group_name_Hall '-P 4 2 3'
_space_group_name_H-M_alt 'P m -3 m'
_atom_sites_solution_hydrogens geom
_audit_creation_method SHELXL-2016/6
_cell_angle_alpha 90
_cell_angle_beta 90
_cell_angle_gamma 90
_cell_formula_units_Z 3
_cell_length_a 28.6715(14)
_cell_length_b 28.6715(14)
_cell_length_c 28.6715(14)
_cell_measurement_reflns_used 9834
_cell_measurement_temperature 100(2)
_cell_measurement_theta_max 27.41
_cell_measurement_theta_min 2.25
_cell_volume 23570(2)
_computing_cell_refinement 'Bruker SAINT'
_computing_data_collection 'Bruker APEX2'
_computing_data_reduction 'Bruker SAINT'
_computing_molecular_graphics 'X-SEED, L.Barbour (1999); http://x-seed.net/'
_computing_structure_refinement 'SHELXL-2016/6 (Sheldrick, 2016)'
_computing_structure_solution 'SHELX-2013-1 (Sheldrick, 2013)'
_diffrn_ambient_temperature 100(2)
_diffrn_measured_fraction_theta_full 0.999
_diffrn_measured_fraction_theta_max 0.999
_diffrn_measurement_device_type 'Bruker APEX DUO/ApexII CCD'
_diffrn_measurement_method 'profile data from \f and \w scans'
_diffrn_radiation_type MoK\a
_diffrn_radiation_wavelength 0.71073
_diffrn_reflns_av_R_equivalents 0.0697
_diffrn_reflns_av_unetI/netI 0.0143
_diffrn_reflns_Laue_measured_fraction_full 0.999
_diffrn_reflns_Laue_measured_fraction_max 0.999
_diffrn_reflns_limit_h_max 34
_diffrn_reflns_limit_h_min -33
_diffrn_reflns_limit_k_max 34
_diffrn_reflns_limit_k_min -34
_diffrn_reflns_limit_l_max 34
_diffrn_reflns_limit_l_min -34
_diffrn_reflns_number 198908
_diffrn_reflns_point_group_measured_fraction_full 0.999
_diffrn_reflns_point_group_measured_fraction_max 0.999
_diffrn_reflns_theta_full 24.993
_diffrn_reflns_theta_max 24.993
_diffrn_reflns_theta_min 1.230
_diffrn_source 'fine-focus sealed tube'
_exptl_absorpt_coefficient_mu 1.261
_exptl_absorpt_correction_T_max 0.7457
_exptl_absorpt_correction_T_min 0.6125
_exptl_absorpt_correction_type multi-scan
_exptl_absorpt_process_details 'SADABS V2014/2 (Bruker, 2014)'
_exptl_crystal_colour colorless
_exptl_crystal_density_diffrn 1.183
_exptl_crystal_description 'cubic block'
_exptl_crystal_F_000 8712
_exptl_crystal_size_max 0.328
_exptl_crystal_size_mid 0.328
_exptl_crystal_size_min 0.187
_refine_diff_density_max 2.855
_refine_diff_density_min -0.560
_refine_diff_density_rms 0.140
_refine_ls_extinction_method none
_refine_ls_goodness_of_fit_ref 2.075
_refine_ls_hydrogen_treatment constr
_refine_ls_matrix_type full
_refine_ls_number_parameters 161
_refine_ls_number_reflns 4033
_refine_ls_number_restraints 6
_refine_ls_restrained_S_all 2.073
_refine_ls_R_factor_all 0.1851
_refine_ls_R_factor_gt 0.1227
_refine_ls_shift/su_max 0.003
_refine_ls_shift/su_mean 0.001
_refine_ls_structure_factor_coef Fsqd
_refine_ls_weighting_details 'w=1/[\s^2^(Fo^2^)+(0.2000P)^2^] where P=(Fo^2^+2Fc^2^)/3'
_refine_ls_weighting_scheme calc
_refine_ls_wR_factor_gt 0.4312
_refine_ls_wR_factor_ref 0.5047
_reflns_Friedel_coverage 0.000
_reflns_number_gt 2405
_reflns_number_total 4033
_reflns_threshold_expression 'I > 2\s(I)'
_cod_data_source_file ja8b05471_si_001.cif
_cod_data_source_block 16113_MeMeCH2@rhoZnIm2_sq
_cod_original_cell_volume 23570(3)
_cod_database_code 4132678
_shelx_shelxl_version_number 2016/6
_shelx_space_group_comment
;
The symmetry employed for this shelxl refinement is uniquely defined
by the following loop, which should always be used as a source of
symmetry information in preference to the above space-group names.
They are only intended as comments.
;
_shelx_estimated_absorpt_t_min 0.682
_shelx_estimated_absorpt_t_max 0.798

loop_
_space_group_symop_operation_xyz
'x, y, z'
'-y, x, z'
'-x, -y, z'
'y, -x, z'
'x, -z, y'
'x, -y, -z'
'x, z, -y'
'z, y, -x'
'-x, y, -z'
'-z, y, x'
'z, x, y'
'y, z, x'
'-y, -z, x'
'z, -x, -y'
'-y, z, -x'
'-z, -x, y'
'-z, x, -y'
'y, -z, -x'
'y, x, -z'
'-y, -x, -z'
'-x, z, y'
'-x, -z, -y'
'z, -y, x'
'-z, -y, -x'
'-x, -y, -z'
'y, -x, -z'
'x, y, -z'
'-y, x, -z'
'-x, z, -y'
'-x, y, z'
'-x, -z, y'
'-z, -y, x'
'x, -y, z'
'z, -y, -x'
'-z, -x, -y'
'-y, -z, -x'
'y, z, -x'
'-z, x, y'
'y, -z, x'
'z, x, -y'
'z, -x, y'
'-y, z, x'
'-y, -x, z'
'y, x, z'
'x, -z, -y'
'x, z, y'
'-z, y, -x'
'z, y, x'

loop_
_atom_site_label
_atom_site_type_symbol
_atom_site_fract_x
_atom_site_fract_y
_atom_site_fract_z
_atom_site_U_iso_or_equiv
_atom_site_adp_type
_atom_site_occupancy
_atom_site_site_symmetry_order
_atom_site_calc_flag
_atom_site_refinement_flags_posn
_atom_site_refinement_flags_adp
_atom_site_refinement_flags_occupancy
_atom_site_disorder_assembly
_atom_site_disorder_group
Zn1 Zn 0.24896(2) 0.39594(3) 0.10387(3) 0.0671(6) Uani 1 1 d . . . . .
N1A N 0.2611(3) 0.4612(2) 0.1228(3) 0.095(2) Uani 1 1 d . . . . .
C2A C 0.2495(3) 0.500000 0.1018(4) 0.071(3) Uani 1 2 d S T P . .
H2A H 0.233559 0.499999 0.072758 0.085 Uiso 1 2 calc R U P . .
C3A C 0.2763(3) 0.4757(3) 0.1664(4) 0.106(3) Uani 1 1 d . . . . .
H3A H 0.285142 0.456053 0.191605 0.128 Uiso 1 1 calc R U . . .
N1B N 0.1977(3) 0.3718(3) 0.1435(3) 0.120(4) Uani 1 1 d . . . . .
C2B C 0.1772(3) 0.3964(4) 0.1772(3) 0.077(3) Uani 1 2 d S T P A .
H2B H 0.185472 0.427417 0.185472 0.092 Uiso 1 2 calc R U P . .
C3B C 0.1844(6) 0.3253(4) 0.1514(6) 0.128(10) Uani 0.76(2) 1 d . . P A 2
H3B H 0.196658 0.298615 0.136005 0.153 Uiso 0.76(2) 1 calc R U P A 2
C4B C 0.1501(14) 0.3410(13) 0.1243(13) 0.087(14) Uiso 0.24(2) 1 d . . P A 1
H4B H 0.147603 0.326269 0.094726 0.105 Uiso 0.24(2) 1 calc R U P A 1
N1C N 0.2261(2) 0.3936(2) 0.0390(3) 0.077(2) Uani 1 1 d . . . . .
C2C C 0.2503(3) 0.3962(3) 0.000000 0.057(3) Uani 1 2 d S T P . .
H2C H 0.283210 0.399769 0.000000 0.068 Uiso 1 2 calc R U P . .
C3C C 0.1804(3) 0.3882(4) 0.0228(3) 0.134(5) Uani 1 1 d . . . . .
H3C H 0.153531 0.385065 0.041958 0.161 Uiso 1 1 calc R U . . .
N1D N 0.2967(5) 0.3519(5) 0.1197(4) 0.068(4) Uani 0.579(15) 1 d . . P B 3
C2D C 0.322241 0.322241 0.094629 0.069(7) Uani 0.579(15) 2 d S T P B 3
H2D H 0.319543 0.319544 0.061716 0.083 Uiso 0.579(15) 2 calc R U P B 3
C3D C 0.3037(7) 0.3360(6) 0.1644(6) 0.137(9) Uani 0.579(15) 1 d . . P B 3
H3D H 0.287588 0.346828 0.191207 0.164 Uiso 0.579(15) 1 calc R U P B 3
N4D N 0.3141(7) 0.3691(6) 0.1079(5) 0.059(5) Uani 0.421(15) 1 d . . P B 4
C5D C 0.3558(6) 0.3890(6) 0.1206(5) 0.066(6) Uani 0.421(15) 1 d . . P B 4
H5D H 0.360391 0.420931 0.128206 0.080 Uiso 0.421(15) 1 calc R U P B 4
C6D C 0.325161 0.325161 0.102509 0.036(6) Uani 0.421(15) 2 d S TU P B 4
H6D H 0.302329 0.302329 0.095075 0.043 Uiso 0.421(15) 2 calc R U P B 4
O1E O 0.3581(3) 0.4169(3) 0.0276(3) 0.058(2) Uiso 0.5 1 d . . P C 5
C1E C 0.3604(7) 0.500000 0.0259(6) 0.052(4) Uiso 0.5 2 d S . P C 5
C2E C 0.3732(4) 0.4583(4) 0.0494(4) 0.050(3) Uiso 0.5 1 d . . P C 5
C3E C 0.3964(3) 0.4548(3) 0.0915(3) 0.025(2) Uiso 0.5 1 d . . P C 5
C4E C 0.4082(5) 0.500000 0.1095(5) 0.041(3) Uiso 0.5 2 d S . P C 5
H4E H 0.426333 0.500000 0.137189 0.049 Uiso 0.5 2 calc R U P C 5
C5E C 0.3340(8) 0.500000 -0.0192(7) 0.082(7) Uiso 0.5 2 d S . P C 5
H5E1 H 0.356076 0.500000 -0.045285 0.122 Uiso 0.5 2 calc R U P C 5
H5E2 H 0.314343 0.472092 -0.020893 0.122 Uiso 0.25 1 calc R U P C 5
H5E3 H 0.314343 0.527908 -0.020893 0.122 Uiso 0.25 1 calc R U P C 5
C6E C 0.4100(5) 0.4100(5) 0.1118(6) 0.063(5) Uiso 0.5 2 d S . P C 5
H6E H 0.386313 0.386312 0.102160 0.076 Uiso 0.5 2 calc R U P C 5
C7E C 0.4110(5) 0.4110(5) 0.1632(6) 0.063(5) Uiso 0.5 2 d S . P C 5
H7E1 H 0.420305 0.380328 0.175023 0.095 Uiso 0.25 1 calc R U P C 5
H7E2 H 0.433506 0.434544 0.173683 0.095 Uiso 0.5 2 calc R U P C 5
H7E3 H 0.379948 0.418887 0.175058 0.095 Uiso 0.25 1 calc R U P C 5
C8E C 0.3913(3) 0.3913(3) 0.000000 0.055(3) Uiso 1 4 d S . P C 5
H8E1 H 0.413518 0.413518 -0.014465 0.065 Uiso 0.5 2 calc R U P C 5
H8E2 H 0.374793 0.374794 -0.025380 0.065 Uiso 0.5 2 calc R U P C 5

loop_
_atom_site_aniso_label
_atom_site_aniso_U_11
_atom_site_aniso_U_22
_atom_site_aniso_U_33
_atom_site_aniso_U_23
_atom_site_aniso_U_13
_atom_site_aniso_U_12
Zn1 0.0657(8) 0.0538(7) 0.0820(8) 0.0019(4) 0.0321(4) 0.0050(4)
N1A 0.082(5) 0.062(4) 0.142(7) -0.005(5) 0.011(5) 0.012(4)
C2A 0.048(6) 0.049(6) 0.115(10) 0.000 0.022(5) 0.000
C3A 0.123(8) 0.076(5) 0.120(8) 0.000(5) 0.006(6) -0.012(5)
N1B 0.142(8) 0.095(6) 0.121(7) -0.035(5) 0.089(6) -0.038(5)
C2B 0.080(5) 0.070(7) 0.080(5) -0.006(4) 0.037(6) -0.006(4)
C3B 0.148(16) 0.073(8) 0.161(16) -0.034(9) 0.111(14) -0.026(9)
N1C 0.069(4) 0.061(4) 0.102(5) 0.007(3) 0.025(4) -0.010(3)
C2C 0.043(5) 0.032(5) 0.095(8) 0.000 0.000 -0.009(4)
C3C 0.041(4) 0.207(12) 0.154(11) -0.002(7) 0.004(5) 0.005(6)
N1D 0.093(10) 0.057(8) 0.054(7) 0.021(6) 0.008(6) 0.003(7)
C2D 0.072(11) 0.072(11) 0.063(12) 0.001(7) 0.001(7) -0.029(13)
C3D 0.142(17) 0.183(19) 0.085(11) 0.055(12) 0.058(11) 0.072(14)
N4D 0.091(12) 0.034(8) 0.052(8) 0.026(6) 0.046(8) 0.007(7)
C5D 0.066(11) 0.078(11) 0.055(9) -0.010(8) 0.030(8) -0.029(8)
C6D 0.038(7) 0.038(7) 0.032(8) 0.002(5) 0.002(5) -0.009(8)

loop_
_atom_type_symbol
_atom_type_description
_atom_type_scat_dispersion_real
_atom_type_scat_dispersion_imag
_atom_type_scat_source
C C 0.0033 0.0016 'International Tables Vol C Tables 4.2.6.8 and 6.1.1.4'
H H 0.0000 0.0000 'International Tables Vol C Tables 4.2.6.8 and 6.1.1.4'
N N 0.0061 0.0033 'International Tables Vol C Tables 4.2.6.8 and 6.1.1.4'
O O 0.0106 0.0060 'International Tables Vol C Tables 4.2.6.8 and 6.1.1.4'
Zn Zn 0.2839 1.4301 'International Tables Vol C Tables 4.2.6.8 and 6.1.1.4'

loop_
_geom_angle_atom_site_label_1
_geom_angle_atom_site_label_2
_geom_angle_atom_site_label_3
_geom_angle
_geom_angle_site_symmetry_1
_geom_angle_site_symmetry_3
N1D Zn1 N1C 116.0(4) . .
N1D Zn1 N1A 115.7(5) . .
N1C Zn1 N1A 110.4(4) . .
N1D Zn1 N1B 99.4(6) . .
N1C Zn1 N1B 106.4(3) . .
N1A Zn1 N1B 107.6(3) . .
N1C Zn1 N4D 110.3(5) . .
N1A Zn1 N4D 100.5(6) . .
N1B Zn1 N4D 121.3(6) . .
C2A N1A C3A 103.9(8) . .
C2A N1A Zn1 129.4(8) . .
C3A N1A Zn1 125.8(6) . .
N1A C2A N1A 116.7(13) . 33_565
N1A C3A C3A 107.4(5) . 33_565
C2B N1B C3B 105.5(8) . .
C2B N1B C4B 98.9(14) . .
C2B N1B Zn1 123.8(6) . .
C3B N1B Zn1 128.6(7) . .
C4B N1B Zn1 125.8(12) . .
N1B C2B N1B 110.9(10) . 48
C3B C3B N1B 107.7(6) 48 .
C4B C4B N1B 109.5(12) 48 .
C2C N1C C3C 102.7(8) . .
C2C N1C Zn1 128.4(6) . .
C3C N1C Zn1 128.9(6) . .
N1C C2C N1C 116.0(10) 27 .
C3C C3C N1C 109.4(5) 27 .
C2D N1D C3D 102.3(11) . .
C2D N1D Zn1 133.2(8) . .
C3D N1D Zn1 122.9(11) . .
N1D C2D N1D 114.1(10) . 44
C3D C3D N1D 109.7(9) 44 .
C6D N4D C5D 102.7(14) . .
C6D N4D Zn1 125.8(13) . .
C5D N4D Zn1 131.2(12) . .
C5D C5D N4D 108.7(9) 44 .
N4D C6D N4D 117.0(17) . 44
C2E O1E C8E 117.9(9) . .
C5E C1E C2E 111.6(13) 6_565 .
C5E C1E C5E 45(2) 6_565 .
C2E C1E C5E 122.6(8) . .
C2E C1E C5E 122.6(8) 33_565 .
C1E C1E C5E 30.3(10) 6_565 .
C1E C1E C5E 30.3(10) 27 .
C3E C2E O1E 118.2(10) . .
C3E C2E C1E 126.8(12) . .
O1E C2E C1E 114.9(11) . .
C2E C3E C4E 111.1(10) . .
C2E C3E C6E 122.7(11) . .
C4E C3E C6E 126.0(11) . .
C6E C3E C6E 0.0(14) 44 .
C3E C4E C3E 129.2(13) 33_565 .
C3E C6E C3E 108.0(14) . 44
C3E C6E C7E 112.7(10) . .
C3E C6E C7E 112.7(10) 44 .

loop_
_geom_bond_atom_site_label_1
_geom_bond_atom_site_label_2
_geom_bond_distance
_geom_bond_site_symmetry_2
Zn1 N1D 1.919(12) .
Zn1 N1C 1.975(8) .
Zn1 N1A 1.978(7) .
Zn1 N1B 1.984(7) .
Zn1 N4D 2.023(17) .
N1A C2A 1.307(10) .
N1A C3A 1.389(12) .
C3A C3A 1.395(16) 33_565
N1B C2B 1.332(9) .
N1B C3B 1.405(13) .
N1B C4B 1.71(4) .
C3B C3B 1.34(2) 48
C4B C4B 1.05(7) 48
N1C C2C 1.317(8) .
N1C C3C 1.397(10) .
C3C C3C 1.31(2) 27
N1D C2D 1.332(13) .
N1D C3D 1.37(2) .
C3D C3D 1.31(3) 44
N4D C6D 1.307(15) .
N4D C5D 1.37(2) .
C5D C5D 1.35(3) 44
O1E C2E 1.410(13) .
O1E C8E 1.440(8) .
C1E C5E 0.78(2) 6_565
C1E C2E 1.420(15) .
C1E C2E 1.420(15) 33_565
C1E C1E 1.49(3) 6_565
C1E C1E 1.49(3) 27
C1E C5E 1.50(2) .
C2E C3E 1.383(14) .
C2E C5E 1.85(2) 6_565
C3E C4E 1.436(10) .
C3E C6E 1.462(14) 44
C3E C6E 1.462(14) .
C6E C7E 1.47(2) .
